data_1008828
loop_
_publ_author_name
'Barbier, J'
'Levy, D'

_publ_section_title
;
 Pb~2~Fe~2~Ge~2~O~9~, the Germanate Analogue of the Silicate Mineral
 Melanotekite
;
_journal_coden_ASTM ACSCEE
_journal_issue 1
_journal_name_full 'Acta Crystallographica Section C'
_journal_page_first 2
_journal_page_last 5
_journal_paper_doi 10.1107/S0108270197012687
_journal_volume 54
_journal_year 1998
_chemical_formula_analytical 'Pb2.01 Fe1.82 Ge2.07 Mg0.11 O8.99'
_chemical_formula_structural 'Pb2 Fe1.78 Ge2.11 Mg0.11 O9'
_chemical_formula_sum 'Fe1.78 Ge2.11 Mg0.11 O9 Pb2'
_chemical_formula_weight 813.67
_chemical_name_systematic 'dilead(II) diiron(III) digermanium(IV) oxide'
_space_group_IT_number 60
_symmetry_cell_setting orthorhombic
_symmetry_Int_Tables_number 60
_symmetry_space_group_name_Hall '-P 2n 2ab'
_symmetry_space_group_name_H-M 'P b c n'
_audit_creation_method SHELXL
_cell_angle_alpha 90
_cell_angle_beta 90
_cell_angle_gamma 90
_cell_formula_units_Z 4
_cell_length_a 7.1486(14)
_cell_length_b 11.163(2)
_cell_length_c 10.145(2)
_cell_measurement_reflns_used 25
_cell_measurement_temperature 293(2)
_cell_measurement_theta_max 14.74
_cell_measurement_theta_min 7.35
_cell_volume 809.6(3)
_computing_cell_refinement XSCANS
_computing_data_collection 'XSCANS (Siemens, 1991)'
_computing_data_reduction XSCANS
_computing_molecular_graphics 'SHELXTL/XP (Sheldrick, 1990b)'
_computing_publication_material SHELXL93
_computing_structure_refinement 'SHELXL93 (Sheldrick, 1993)'
_computing_structure_solution 'SHELXS86 (Sheldrick, 1990a)'
_diffrn_ambient_temperature 293(2)
_diffrn_measurement_device_type 'Siemens R3m/V'
_diffrn_measurement_method \q/2\q
_diffrn_radiation_type AgK\a
_diffrn_radiation_wavelength 0.56086
_diffrn_reflns_av_R_equivalents 0.0520
_diffrn_reflns_limit_h_max 14
_diffrn_reflns_limit_h_min -1
_diffrn_reflns_limit_k_max 22
_diffrn_reflns_limit_k_min -1
_diffrn_reflns_limit_l_max 20
_diffrn_reflns_limit_l_min -1
_diffrn_reflns_number 4579
_diffrn_reflns_theta_max 35.10
_diffrn_reflns_theta_min 2.67
_diffrn_standards_decay_% 0
_diffrn_standards_interval_count 100
_diffrn_standards_number 3
_exptl_absorpt_coefficient_mu 28.331
_exptl_absorpt_correction_T_max 0.495
_exptl_absorpt_correction_T_min 0.036
_exptl_absorpt_correction_type gaussian
_exptl_crystal_colour brown
_exptl_crystal_density_diffrn 6.675
_exptl_crystal_density_method 'not measured'
_exptl_crystal_description '(\=110) plate'
_exptl_crystal_F_000 1405
_exptl_crystal_size_max 0.3
_exptl_crystal_size_mid 0.15
_exptl_crystal_size_min 0.025
_refine_diff_density_max 2.018
_refine_diff_density_min -4.843
_refine_ls_extinction_method none
_refine_ls_goodness_of_fit_obs 0.926
_refine_ls_goodness_of_fit_ref 0.868
_refine_ls_hydrogen_treatment noref
_refine_ls_number_parameters 81
_refine_ls_number_reflns 3665
_refine_ls_R_factor_all 0.032
_refine_ls_R_factor_gt 0.0317
_refine_ls_shift/esd_max 0.001
_refine_ls_structure_factor_coef Fsqd
_refine_ls_weighting_details 'w = 1/[\s^2^(Fo^2^)+(0.0258P)^2^]'
_refine_ls_weighting_scheme calc
_refine_ls_wR_factor_ref 0.0633
_reflns_number_gt 2341
_reflns_number_total 3667
_reflns_threshold_expression F>4\s(F)
_cod_data_source_file ta1174.cif
_cod_data_source_block Pb2Fe2Ge2O9
_cod_depositor_comments
;
The following automatic conversions were performed:

'_exptl_absorpt_correction_type' value 'Gaussian' changed to
'gaussian' according to
/home/saulius/struct/CIF-dictionaries/cif_core.dic dictionary named
'cif_core.dic' version 2.4.1 from 2010-06-29.

Automatic conversion script
Id: cif_fix_values 1715 2011-07-08 13:25:40Z adriana 
;
_cod_original_cell_volume 809.6
_cod_original_formula_sum 'Fe1.78 Ge2.11 Mg.11 O9 Pb2'
_cod_database_code 1008828

loop_
_symmetry_equiv_pos_as_xyz
x,y,z
1/2-x,1/2-y,1/2+z
1/2+x,1/2-y,-z
-x,y,1/2-z
-x,-y,-z
1/2+x,1/2+y,1/2-z
1/2-x,1/2+y,z
x,-y,1/2+z

loop_
_atom_site_label
_atom_site_type_symbol
_atom_site_symmetry_multiplicity
_atom_site_Wyckoff_symbol
_atom_site_fract_x
_atom_site_fract_y
_atom_site_fract_z
_atom_site_occupancy
_atom_site_attached_hydrogens
_atom_site_calc_flag
_atom_site_U_iso_or_equiv
_atom_site_adp_type
_atom_site_refinement_flags
Pb1 Pb2+ 8 d 0.94026(3) 0.19986(3) 0.04620(3) 0.91(1) 0 d 0.01220(4) Uani P
Pb2 Pb2+ 8 d 0.0051(11) 0.2012(4) 0.0445(4) 0.09(1) 0 d 0.0536(14) Uani P
Ge1 Ge4+ 8 d 0.21729(5) -0.08545(3) 0.24996(4) 1. 0 d 0.00676(6) Uani .
Fe1 Fe3+ 4 b 0. 0.5 0. 0.893(5) 0 d 0.00753(12) Uani SP
Ge2 Ge4+ 4 b 0. 0.5 0. 0.107(5) 0 d 0.00753(12) Uani SP
Fe2 Fe3+ 4 c 0. -0.34909(6) 0.25 0.893(5) 0 d 0.0071(2) Uani SP
Mg1 Mg2+ 4 c 0. -0.34909(6) 0.25 0.107(5) 0 d 0.0071(2) Uani SP
O1 O2- 8 d 0.3503(4) 0.0149(2) 0.1615(3) 1. 0 d 0.0099(4) Uani .
O2 O2- 8 d 0.3121(5) -0.1132(2) 0.4049(3) 1. 0 d 0.0131(5) Uani .
O3 O2- 8 d 0.1791(4) -0.2232(2) 0.1725(3) 1. 0 d 0.0111(5) Uani .
O4 O2- 4 c 0. -0.0109(3) 0.25 1. 0 d 0.0191(9) Uani S
O5 O2- 8 d 0.1191(4) 0.3561(2) -0.0743(3) 1. 0 d 0.0103(4) Uani .

loop_
_atom_site_aniso_label
_atom_site_aniso_U_11
_atom_site_aniso_U_12
_atom_site_aniso_U_13
_atom_site_aniso_U_22
_atom_site_aniso_U_23
_atom_site_aniso_U_33
Pb1 0.01686(7) 0.00126(7) -0.00156(7) 0.01011(7) 0.00081(7) 0.00963(6)
Pb2 0.128(4) -0.029(2) 0.011(2) 0.0196(11) -0.0004(9) 0.0135(10)
Ge1 0.0071(1) -0.00105(10) 0.00005(12) 0.0065(1) 0.0003(1) 0.0066(1)
Fe1 0.0099(3) 0.0001(2) -0.0008(2) 0.0067(2) -0.0005(2) 0.0060(2)
Ge2 0.0099(3) 0.0001(2) -0.0008(2) 0.0067(2) -0.0005(2) 0.0060(2)
Fe2 0.0092(3) 0. 0.0002(3) 0.0065(3) 0. 0.0055(3)
Mg1 0.0092(3) 0. 0.0002(3) 0.0065(3) 0. 0.0055(3)
O1 0.0115(11) -0.0030(8) 0.0029(9) 0.0088(9) -0.0004(8) 0.0094(10)
O2 0.0206(14) -0.0035(9) -0.0051(10) 0.0104(10) 0.0017(8) 0.0084(10)
O3 0.0164(13) -0.0032(8) 0.0019(10) 0.0074(9) -0.0010(7) 0.0096(10)
O4 0.008(2) 0. 0.001(2) 0.0099(14) 0. 0.039(3)
O5 0.0097(11) 0.0008(9) -0.0004(9) 0.0121(10) 0.0011(8) 0.0093(10)

loop_
_atom_type_symbol
_atom_type_oxidation_number
_atom_type_description
_atom_type_scat_dispersion_real
_atom_type_scat_dispersion_imag
_atom_type_scat_source
Pb2+ 2.000 O 0.0056 0.0036 'International Tables Vol C Tables 4.2.6.8 and 6.1.1.4'
Ge4+ 4.000 Mg 0.0298 0.0220 'International Tables Vol C Tables 4.2.6.8 and 6.1.1.4'
Fe3+ 3.000 Fe 0.2886 0.5448 'International Tables Vol C Tables 4.2.6.8 and 6.1.1.4'
Mg2+ 2.000 Ge 0.3016 1.1903 'International Tables Vol C Tables 4.2.6.8 and 6.1.1.4'
O2- -2.000 Pb -1.1676 6.9287 'International Tables Vol C Tables 4.2.6.8 and 6.1.1.4'

loop_
_geom_angle_atom_site_label_1
_geom_angle_atom_site_label_2
_geom_angle_atom_site_label_3
_geom_angle_site_symmetry_1
_geom_angle_site_symmetry_3
_geom_angle
_geom_angle_publ_flag
O2 Pb1 O3 6_666 5_655 87.70(10) no
O2 Pb1 O5 6_666 4 80.29(10) no
O3 Pb1 O5 5_655 4 78.27(10) no
O2 Pb1 O5 6_666 1_655 71.27(10) no
O3 Pb1 O5 5_655 1_655 69.56(9) no
O5 Pb1 O5 4 1_655 137.28(8) no
O5 Pb2 O2 1_655 6_666 71.3(2) no
O5 Pb2 O3 1_655 5_655 69.9(2) no
O2 Pb2 O3 6_666 5_655 79.5(2) no
O5 Pb2 O3 1_655 8_765 73.7(2) no
O2 Pb2 O3 6_666 8_765 95.8(2) no
O3 Pb2 O3 5_655 8_765 142.9(2) no
O1 Ge O2 . . 111.81(14) yes
O1 Ge O3 . . 115.09(13) yes
O2 Ge O3 . . 108.10(13) yes
O1 Ge O4 . . 100.35(13) yes
O2 Ge O4 . . 115.30(11) yes
O3 Ge O4 . . 106.14(14) yes
O1 M1 O1 8_665 4_455 180.0 yes
O1 M1 O5 8_665 . 98.80(11) yes
O1 M1 O5 4_455 . 81.20(11) yes
O1 M1 O5 8_665 5_565 81.20(11) no
O1 M1 O5 4_455 5_565 98.80(11) no
O5 M1 O5 . 5_565 180.0 yes
O1 M1 O2 8_665 2_554 89.07(12) yes
O1 M1 O2 4_455 2_554 90.93(12) yes
O5 M1 O2 . 2_554 92.23(12) yes
O5 M1 O2 5_565 2_554 87.77(12) yes
O1 M1 O2 8_665 6_566 90.93(12) no
O1 M1 O2 4_455 6_566 89.07(12) no
O5 M1 O2 . 6_566 87.77(12) no
O5 M1 O2 5_565 6_566 92.23(12) no
O2 M1 O2 2_554 6_566 180.0 yes
O5 M2 O5 7_556 5 175.5(2) yes
O5 M2 O3 7_556 . 95.94(12) yes
O5 M2 O3 5 . 87.14(12) yes
O5 M2 O3 7_556 3 87.14(12) no
O5 M2 O3 5 3 95.94(12) yes
O3 M2 O3 . 3 93.8(2) yes
O5 M2 O1 7_556 6_556 78.60(11) yes
O5 M2 O1 5 6_556 98.04(11) yes
O3 M2 O1 . 6_556 172.68(11) yes
O3 M2 O1 3 6_556 90.77(11) yes
O5 M2 O1 7_556 8_655 98.04(11) no
O5 M2 O1 5 8_655 78.60(11) no
O3 M2 O1 . 8_655 90.77(11) no
O3 M2 O1 3 8_655 172.68(11) no
O1 M2 O1 6_556 8_655 85.2(2) yes

loop_
_geom_bond_atom_site_label_1
_geom_bond_atom_site_label_2
_geom_bond_site_symmetry_2
_geom_bond_distance
_geom_bond_publ_flag
Pb1 O2 6_666 2.333(3) yes
Pb1 O3 5_655 2.391(3) yes
Pb1 O5 4 2.396(3) yes
Pb1 O5 1_655 2.484(3) yes
Pb1 O4 1_655 3.161(3) yes
Pb1 O2 7_655 3.171(3) yes
Pb1 O3 8_765 3.127(3) yes
Pb1 Pb2 1_555 0.464(7) yes
Pb1 Pb2 4_455 3.427(7) yes
Pb2 O5 1_655 2.259(5) yes
Pb2 O2 6_666 2.542(7) yes
Pb2 O3 5_655 2.577(7) yes
Pb2 O3 8_765 2.737(8) yes
Pb2 O4 1_655 3.155(3) yes
Pb2 O2 7_655 2.791(3) yes
Pb2 O3 8_765 2.737(3) yes
Ge O1 . 1.722(3) yes
Ge O2 . 1.739(3) yes
Ge O3 . 1.748(3) yes
Ge O4 . 1.762(2) yes
M1 O1 8_665 1.964(3) yes
M1 O1 4_455 1.964(3) yes
M1 O5 . 1.969(3) yes
M1 O5 5_565 1.969(3) yes
M1 O2 2_554 2.082(3) yes
M1 O2 6_566 2.082(3) yes
M2 O5 7_556 1.977(3) yes
M2 O5 5 1.977(3) yes
M2 O3 . 2.058(3) yes
M2 O3 3 2.058(3) yes
M2 O1 6_556 2.063(3) yes
M2 O1 8_655 2.063(3) yes
O1 M1 4 1.964(3) no
O1 M2 6_666 2.063(3) no
O2 M1 2 2.082(3) no
O2 Pb1 6_556 2.333(3) no
O2 Pb2 6_556 2.542(7) no
O3 Pb1 5_655 2.391(3) no
O3 Pb2 5_655 2.577(7) no
O3 Pb2 8_755 2.737(8) no
O4 Ge . 1.762(2) yes
O4 Ge 3_555 1.762(2) yes
O4 Pb1 1_4555 3.161(3) yes
O4 Pb1 3_655 3.161(3) yes
O4 Pb2 1_4555 3.155(3) yes
O4 Pb2 3_655 3.155(3) yes
O5 M2 5 1.977(3) no
O5 Pb2 1_455 2.259(5) no
O5 Pb1 4_455 2.396(3) no
O5 Pb1 1_455 2.484(3) no
